data_7242516
loop_
_publ_author_name
'Khan, Misbha Rafiq'
'Niu, Xiaoge'
'Chen, Tianling'
'Liu, Yan'
'Liu, Zhongyi'
'Liu, Bin'
'Zhang, Yuxia'
'Li, Jinpeng'

_publ_section_title
;
 Structural diversity and magnetic properties of six ferrocenyl
 monocarboxylate Mn(ii), Ni(ii) and Co(ii) complexes with 1D aqua,
 carboxyl or dinuclear hydroxyl bridges
;
_journal_issue 17
_journal_name_full CrystEngComm
_journal_page_first 3185
_journal_page_last 3195
_journal_paper_doi 10.1039/D1CE00189B
_journal_volume 23
_journal_year 2021
_chemical_formula_moiety '0.5(C92 H64 Cl4 Fe4 Mn2 N4 O8)'
_chemical_formula_sum 'C46 H32 Cl2 Fe2 Mn N2 O4'
_chemical_formula_weight 914.28
_space_group_crystal_system monoclinic
_space_group_IT_number 15
_space_group_name_Hall '-C 2yc'
_space_group_name_H-M_alt 'C 1 2/c 1'
_atom_sites_solution_hydrogens geom
_atom_sites_solution_primary direct
_audit_block_doi 10.5517/ccdc.csd.cc271nwv
_audit_creation_date 2017-11-15
_audit_creation_method
;
Olex2 1.2
(compiled 2016.11.07 svn.r3352 for OlexSys, GUI svn.r5261)
;
_audit_update_record
;
2021-01-19 deposited with the CCDC.	2021-03-24 downloaded from the CCDC.
;
_cell_angle_alpha 90
_cell_angle_beta 94.72(3)
_cell_angle_gamma 90
_cell_formula_units_Z 4
_cell_length_a 42.625(8)
_cell_length_b 10.241(2)
_cell_length_c 8.9462(18)
_cell_measurement_reflns_used 4271
_cell_measurement_temperature 293.1500
_cell_measurement_theta_max 27.4913
_cell_measurement_theta_min 3.0374
_cell_volume 3892.0(13)
_computing_cell_refinement 'CrystalClear (Rigaku/MSC Inc., 2006)'
_computing_data_collection 'CrystalClear (Rigaku/MSC Inc., 2006)'
_computing_data_reduction 'CrystalClear (Rigaku/MSC Inc., 2006)'
_computing_molecular_graphics 'Olex2 (Dolomanov et al., 2009)'
_computing_publication_material 'Olex2 (Dolomanov et al., 2009)'
_computing_structure_refinement 'ShelXL (Sheldrick, 2015)'
_computing_structure_solution
;
????
;
_diffrn_ambient_temperature 293.1500
_diffrn_detector_area_resol_mean 28.5714
_diffrn_measured_fraction_theta_full 0.998
_diffrn_measured_fraction_theta_max 0.998
_diffrn_measurement_details
;
scan:
	Number of images: 360
	           Slice: -110.0000 - 70.0000
	     Image width: 0.5000
	        Exp time: 5.0000
	   Rotation axis: Omega
	           Omega: 0.0000
	             Chi: 45.0000
	             Phi: 0.0000
	             XTD: 45.1084
	          2theta: -19.9517
scan:
	Number of images: 360
	           Slice: -110.0000 - 70.0000
	     Image width: 0.5000
	        Exp time: 5.0000
	   Rotation axis: Omega
	           Omega: 0.0000
	             Chi: 45.0000
	             Phi: 90.0000
	             XTD: 45.1084
	          2theta: -19.9517
scan:
	Number of images: 360
	           Slice: -110.0000 - 70.0000
	     Image width: 0.5000
	        Exp time: 5.0000
	   Rotation axis: Omega
	           Omega: 0.0000
	             Chi: 45.0000
	             Phi: 180.0000
	             XTD: 45.1084
	          2theta: -19.9517
;
_diffrn_measurement_device
;
Saturn724 (4x4 bin mode)
;
_diffrn_measurement_device_details
;
AFC10: Fixed Chi 2 circle
;
_diffrn_measurement_device_type Saturn724
_diffrn_measurement_method dtprofit.ref
_diffrn_orient_matrix_type d*Trek
_diffrn_orient_matrix_UB_11 0.0001
_diffrn_orient_matrix_UB_12 0.0172
_diffrn_orient_matrix_UB_13 0.0161
_diffrn_orient_matrix_UB_21 -0.0612
_diffrn_orient_matrix_UB_22 -0.0517
_diffrn_orient_matrix_UB_23 0.0558
_diffrn_orient_matrix_UB_31 0.0872
_diffrn_orient_matrix_UB_32 -0.0413
_diffrn_orient_matrix_UB_33 0.0572
_diffrn_radiation_detector CCD
_diffrn_radiation_monochromator 'Graphite Monochromator'
_diffrn_radiation_type MoK\a
_diffrn_radiation_wavelength 0.71073
_diffrn_reflns_av_R_equivalents 0.0656
_diffrn_reflns_av_unetI/netI 0.0856
_diffrn_reflns_Laue_measured_fraction_full 0.998
_diffrn_reflns_Laue_measured_fraction_max 0.998
_diffrn_reflns_limit_h_max 53
_diffrn_reflns_limit_h_min -53
_diffrn_reflns_limit_k_max 12
_diffrn_reflns_limit_k_min -12
_diffrn_reflns_limit_l_max 11
_diffrn_reflns_limit_l_min -10
_diffrn_reflns_number 21467
_diffrn_reflns_point_group_measured_fraction_full 0.998
_diffrn_reflns_point_group_measured_fraction_max 0.998
_diffrn_reflns_theta_full 25.242
_diffrn_reflns_theta_max 26.497
_diffrn_reflns_theta_min 3.037
_diffrn_source 'Sealed Tube'
_diffrn_source_current 40.0000
_diffrn_source_power 2.0000
_diffrn_source_voltage 50.0000
_exptl_absorpt_coefficient_mu 1.241
_exptl_absorpt_correction_T_max 1.0000
_exptl_absorpt_correction_T_min 0.8633
_exptl_absorpt_correction_type multi-scan
_exptl_crystal_colour red
_exptl_crystal_colour_primary red
_exptl_crystal_density_diffrn 1.560
_exptl_crystal_description block
_exptl_crystal_F_000 1860
_exptl_crystal_size_max 0.2
_exptl_crystal_size_mid 0.2
_exptl_crystal_size_min 0.2
_refine_diff_density_max 0.294
_refine_diff_density_min -0.274
_refine_diff_density_rms 0.059
_refine_ls_extinction_method none
_refine_ls_goodness_of_fit_ref 1.016
_refine_ls_hydrogen_treatment constr
_refine_ls_matrix_type full
_refine_ls_number_parameters 321
_refine_ls_number_reflns 4016
_refine_ls_number_restraints 139
_refine_ls_restrained_S_all 1.038
_refine_ls_R_factor_all 0.1130
_refine_ls_R_factor_gt 0.0532
_refine_ls_shift/su_max 0.000
_refine_ls_shift/su_mean 0.000
_refine_ls_structure_factor_coef Fsqd
_refine_ls_weighting_details 'w=1/[\s^2^(Fo^2^)+(0.0245P)^2^] where P=(Fo^2^+2Fc^2^)/3'
_refine_ls_weighting_scheme calc
_refine_ls_wR_factor_gt 0.0810
_refine_ls_wR_factor_ref 0.1030
_reflns_Friedel_coverage 0.000
_reflns_number_gt 2288
_reflns_number_total 4016
_reflns_threshold_expression 'I > 2\s(I)'
_cod_data_source_file d1ce00189b2.cif
_cod_data_source_block 6
_cod_depositor_comments
;
The following automatic conversions were performed:

data item '_exptl_absorpt_correction_type' value 'Multi-scan' was
changed to 'multi-scan' in accordance with the
/home/data/users/saulius/crontab/automatic-downloads/rss-feeds/RSC/lib/dictionaries/cif_core.dic
dictionary named 'cif_core.dic' version 2.4.2 last updated on
2011-04-26.

Automatic conversion script
Id: cif_fix_values 7556 2019-12-06 15:28:31Z antanas 

 Adding full bibliography for 7242515--7242520.cif.
;
_cod_database_code 7242516
_shelx_space_group_comment
;
The symmetry employed for this shelxl refinement is uniquely defined
by the following loop, which should always be used as a source of
symmetry information in preference to the above space-group names.
They are only intended as comments.
;
_shelx_estimated_absorpt_t_max 0.789
_shelx_estimated_absorpt_t_min 0.789
_exptl_absorpt_special_details 0
_diffrn_number_total 4674
_olex2_refinement_description
;
1. Fixed Uiso
 At 1.2 times of:
  All C(H) groups
2. Restrained distances
 C21-C20 \\sim C19-C20 \\sim C18-C19 \\sim C21-C26 \\sim C21-C22 \\sim C23-C24
\\sim C25-C24 \\sim C25-C26
 \\sim C24-C27 \\sim C28-C27 \\sim C28-C29
 with sigma of 0.01
 N1-C29 \\sim N1-C25 \\sim N2-C26 \\sim N2-C18
 with sigma of 0.01
3. Uiso/Uaniso restraints and constraints
Uanis(C19) \\sim Ueq, Uanis(C20) \\sim Ueq, Uanis(C27) \\sim Ueq, Uanis(C23)
\\sim Ueq, Uanis(C22) \\sim Ueq, Uanis(C18) \\sim Ueq: with sigma of 0.01 and
sigma for terminal atoms of 0.02
Uanis(C24) \\sim Ueq, Uanis(C26) \\sim Ueq, Uanis(C1) \\sim Ueq, Uanis(C5)
\\sim Ueq, Uanis(C4) \\sim Ueq, Uanis(C3) \\sim Ueq, Uanis(C2) \\sim Ueq: with
sigma of 0.01 and sigma for terminal atoms of 0.02
4. Others
 Fixed Sof: N1(0.5) N2(0.5) C18(0.5) H18(0.5) C19(0.5) H19(0.5) C20(0.5)
 H20(0.5) C21(0.5) C22(0.5) H22(0.5) C23(0.5) H23(0.5) C24(0.5) C25(0.5)
 C26(0.5) C27(0.5) H27(0.5) C28(0.5) H28(0.5) C29(0.5) H29(0.5)
5.a Ternary CH refined with riding coordinates:
 C1(H1), C2(H2), C3(H3), C4(H4), C5(H5), C6(H6), C7(H7), C8(H8), C9(H9)
5.b Aromatic/amide H refined with riding coordinates:
 C12(H12), C13(H13), C16(H16), C18(H18), C19(H19), C20(H20), C22(H22),
 C23(H23), C27(H27), C28(H28), C29(H29)
;
_shelx_shelxl_version_number 2017/1
_olex2_submission_special_instructions 'No special instructions were received'

loop_
_space_group_symop_operation_xyz
'x, y, z'
'-x, y, -z+1/2'
'x+1/2, y+1/2, z'
'-x+1/2, y+1/2, -z+1/2'
'-x, -y, -z'
'x, -y, z-1/2'
'-x+1/2, -y+1/2, -z'
'x+1/2, -y+1/2, z-1/2'

loop_
_atom_site_label
_atom_site_type_symbol
_atom_site_fract_x
_atom_site_fract_y
_atom_site_fract_z
_atom_site_U_iso_or_equiv
_atom_site_adp_type
_atom_site_occupancy
_atom_site_site_symmetry_order
_atom_site_calc_flag
_atom_site_refinement_flags_posn
_atom_site_refinement_flags_adp
_atom_site_refinement_flags_occupancy
_atom_site_disorder_assembly
_atom_site_disorder_group
Fe1 Fe 0.19465(2) 0.75205(7) 0.16654(7) 0.0566(2) Uani 1 1 d . . . . .
Mn1 Mn 0.000000 1.07156(9) 0.250000 0.0416(3) Uani 1 2 d S T P . .
Cl1 Cl 0.09399(3) 0.71692(14) 0.69117(13) 0.0783(5) Uani 1 1 d . . . . .
O1 O 0.02733(6) 0.9285(3) 0.3705(3) 0.0535(8) Uani 1 1 d . . . . .
O2 O 0.03990(6) 0.8955(3) 0.6134(3) 0.0564(8) Uani 1 1 d . . . . .
N1 N -0.0265(3) 1.2350(10) 0.1076(13) 0.043(3) Uani 0.5 1 d D . . A -1
N2 N 0.0180(3) 1.2650(10) 0.3427(15) 0.055(3) Uani 0.5 1 d D . . A -1
C1 C 0.1838(2) 0.5621(6) 0.1197(7) 0.106(2) Uani 1 1 d . U . . .
H1 H 0.182505 0.491029 0.192366 0.127 Uiso 1 1 calc R . . . .
C2 C 0.21031(15) 0.5996(6) 0.0494(7) 0.0937(19) Uani 1 1 d . U . . .
H2 H 0.231202 0.559696 0.065818 0.112 Uiso 1 1 calc R . . . .
C3 C 0.20255(16) 0.7022(7) -0.0466(6) 0.097(2) Uani 1 1 d . U . . .
H3 H 0.216693 0.746771 -0.111004 0.116 Uiso 1 1 calc R . . . .
C4 C 0.17096(17) 0.7298(7) -0.0361(7) 0.102(2) Uani 1 1 d . U . . .
H4 H 0.158818 0.797742 -0.092136 0.123 Uiso 1 1 calc R . . . .
C5 C 0.15937(15) 0.6437(8) 0.0647(8) 0.107(2) Uani 1 1 d . U . . .
H5 H 0.137643 0.640624 0.092823 0.128 Uiso 1 1 calc R . . . .
C6 C 0.20113(10) 0.7702(5) 0.3929(4) 0.0609(13) Uani 1 1 d . . . . .
H6 H 0.198797 0.700358 0.466084 0.073 Uiso 1 1 calc R . . . .
C7 C 0.22941(10) 0.8035(5) 0.3267(5) 0.0710(16) Uani 1 1 d . . . . .
H7 H 0.249877 0.760383 0.345849 0.085 Uiso 1 1 calc R . . . .
C8 C 0.22262(11) 0.9070(5) 0.2289(5) 0.0686(15) Uani 1 1 d . . . . .
H8 H 0.237619 0.948569 0.166583 0.082 Uiso 1 1 calc R . . . .
C9 C 0.19061(10) 0.9412(5) 0.2313(5) 0.0625(13) Uani 1 1 d . . . . .
H9 H 0.179703 1.010919 0.172812 0.075 Uiso 1 1 calc R . . . .
C10 C 0.17701(9) 0.8565(4) 0.3350(4) 0.0508(12) Uani 1 1 d . . . . .
C11 C 0.14376(9) 0.8595(4) 0.3719(5) 0.0485(11) Uani 1 1 d . . . . .
C12 C 0.12159(10) 0.9328(5) 0.2877(5) 0.0648(14) Uani 1 1 d . . . . .
H12 H 0.127603 0.978583 0.204979 0.078 Uiso 1 1 calc R . . . .
C13 C 0.09070(9) 0.9399(4) 0.3232(4) 0.0566(13) Uani 1 1 d . . . . .
H13 H 0.076386 0.988368 0.261883 0.068 Uiso 1 1 calc R . . . .
C14 C 0.08032(9) 0.8769(4) 0.4478(4) 0.0424(10) Uani 1 1 d . . . . .
C15 C 0.10285(9) 0.8028(4) 0.5314(4) 0.0482(11) Uani 1 1 d . . . . .
C16 C 0.13371(9) 0.7933(4) 0.4945(4) 0.0511(12) Uani 1 1 d . . . . .
H16 H 0.147897 0.741785 0.552861 0.061 Uiso 1 1 calc R . . . .
C17 C 0.04649(9) 0.9018(4) 0.4806(5) 0.0439(10) Uani 1 1 d . . . . .
C18 C 0.0417(3) 1.2753(12) 0.4500(14) 0.064(4) Uani 0.5 1 d D U . A -1
H18 H 0.050608 1.199552 0.491965 0.077 Uiso 0.5 1 calc R . . A -1
C19 C 0.0535(4) 1.3971(12) 0.5015(19) 0.084(5) Uani 0.5 1 d D U . A -1
H19 H 0.069642 1.403432 0.577711 0.101 Uiso 0.5 1 calc R . . A -1
C20 C 0.0397(4) 1.5087(14) 0.4319(18) 0.084(5) Uani 0.5 1 d D U . A -1
H20 H 0.047640 1.590417 0.460207 0.100 Uiso 0.5 1 calc R . . A -1
C21 C 0.0143(3) 1.5016(10) 0.3209(13) 0.078(4) Uani 0.5 1 d D . . A -1
C22 C -0.0011(16) 1.6117(9) 0.254(8) 0.083(5) Uani 0.5 1 d D U . A -1
H22 H 0.005628 1.695338 0.281665 0.100 Uiso 0.5 1 calc R . . A -1
C23 C -0.0260(3) 1.5947(10) 0.1481(13) 0.073(3) Uani 0.5 1 d D U . A -1
H23 H -0.037185 1.666873 0.109659 0.087 Uiso 0.5 1 calc R . . A -1
C24 C -0.0347(4) 1.4686(10) 0.0974(17) 0.067(4) Uani 0.5 1 d D U . A -1
C25 C -0.0191(2) 1.3564(10) 0.1571(11) 0.055(4) Uani 0.5 1 d D . . A -1
C26 C 0.0048(3) 1.3737(8) 0.2761(14) 0.042(4) Uani 0.5 1 d D U . A -1
C27 C -0.0593(4) 1.4491(10) -0.0140(16) 0.073(4) Uani 0.5 1 d D U . A -1
H27 H -0.071253 1.519954 -0.050627 0.087 Uiso 0.5 1 calc R . . A -1
C28 C -0.0662(2) 1.3234(8) -0.0707(11) 0.066(3) Uani 0.5 1 d D . . A -1
H28 H -0.081905 1.310027 -0.147857 0.080 Uiso 0.5 1 calc R . . A -1
C29 C -0.0486(2) 1.2187(9) -0.0066(11) 0.052(3) Uani 0.5 1 d D . . A -1
H29 H -0.052315 1.135137 -0.044676 0.062 Uiso 0.5 1 calc R . . A -1

loop_
_atom_site_aniso_label
_atom_site_aniso_U_11
_atom_site_aniso_U_22
_atom_site_aniso_U_33
_atom_site_aniso_U_23
_atom_site_aniso_U_13
_atom_site_aniso_U_12
Fe1 0.0374(4) 0.0775(5) 0.0553(4) -0.0039(4) 0.0068(3) 0.0099(4)
Mn1 0.0300(5) 0.0533(6) 0.0418(5) 0.000 0.0056(4) 0.000
Cl1 0.0464(7) 0.1170(12) 0.0722(9) 0.0413(8) 0.0091(6) 0.0072(7)
O1 0.0342(16) 0.079(2) 0.0459(17) 0.0039(16) -0.0044(14) 0.0122(16)
O2 0.0368(17) 0.094(3) 0.0391(17) -0.0051(16) 0.0076(14) 0.0065(16)
N1 0.024(7) 0.053(6) 0.051(9) -0.004(5) 0.002(5) -0.010(5)
N2 0.036(7) 0.073(10) 0.057(9) -0.009(7) 0.001(5) 0.021(6)
C1 0.142(6) 0.077(4) 0.101(5) -0.014(4) 0.026(5) -0.018(4)
C2 0.091(4) 0.091(4) 0.099(4) -0.024(4) 0.010(4) 0.028(4)
C3 0.100(5) 0.121(5) 0.072(4) -0.025(4) 0.023(4) -0.001(4)
C4 0.103(5) 0.121(5) 0.075(4) -0.022(4) -0.037(4) 0.022(4)
C5 0.070(4) 0.134(6) 0.116(5) -0.053(4) 0.012(4) -0.020(4)
C6 0.034(2) 0.096(4) 0.053(3) 0.007(3) 0.001(2) 0.013(3)
C7 0.028(3) 0.122(5) 0.062(3) -0.014(3) 0.001(2) 0.012(3)
C8 0.038(3) 0.095(4) 0.075(4) -0.012(3) 0.018(3) -0.010(3)
C9 0.048(3) 0.069(4) 0.073(3) -0.001(3) 0.017(3) 0.003(3)
C10 0.035(2) 0.070(3) 0.048(3) -0.004(2) 0.010(2) 0.004(2)
C11 0.032(2) 0.064(3) 0.050(3) -0.004(2) 0.007(2) 0.007(2)
C12 0.044(3) 0.101(4) 0.053(3) 0.021(3) 0.019(2) 0.012(3)
C13 0.034(2) 0.086(4) 0.050(3) 0.010(3) 0.005(2) 0.017(2)
C14 0.030(2) 0.058(3) 0.039(2) -0.002(2) 0.0034(19) 0.004(2)
C15 0.037(2) 0.065(3) 0.044(3) 0.007(2) 0.009(2) 0.003(2)
C16 0.036(2) 0.063(3) 0.054(3) 0.002(2) 0.001(2) 0.009(2)
C17 0.032(2) 0.056(3) 0.044(3) -0.007(2) 0.002(2) -0.001(2)
C18 0.060(7) 0.072(8) 0.060(7) -0.025(6) 0.009(6) 0.004(6)
C19 0.077(8) 0.094(9) 0.081(8) -0.022(8) 0.005(6) -0.017(8)
C20 0.077(8) 0.094(9) 0.081(8) -0.032(8) 0.010(6) -0.033(8)
C21 0.076(9) 0.078(9) 0.085(10) -0.027(7) 0.037(7) -0.021(8)
C22 0.095(8) 0.064(5) 0.095(8) 0.000(10) 0.034(7) 0.001(10)
C23 0.088(7) 0.051(6) 0.084(7) 0.001(5) 0.032(6) 0.008(6)
C24 0.076(8) 0.061(7) 0.069(8) 0.017(6) 0.038(6) 0.013(6)
C25 0.055(8) 0.055(7) 0.059(9) -0.010(7) 0.021(6) -0.019(7)
C26 0.038(8) 0.056(5) 0.036(9) -0.026(5) 0.021(6) -0.015(5)
C27 0.091(8) 0.049(6) 0.082(7) 0.013(6) 0.027(6) 0.016(6)
C28 0.068(8) 0.055(7) 0.075(8) 0.016(6) -0.004(6) 0.006(6)
C29 0.061(7) 0.042(6) 0.051(7) 0.004(5) -0.004(5) 0.005(6)

loop_
_atom_type_symbol
_atom_type_description
_atom_type_scat_dispersion_real
_atom_type_scat_dispersion_imag
_atom_type_scat_source
C C 0.0033 0.0016 'International Tables Vol C Tables 4.2.6.8 and 6.1.1.4'
H H 0.0000 0.0000 'International Tables Vol C Tables 4.2.6.8 and 6.1.1.4'
Cl Cl 0.1484 0.1585 'International Tables Vol C Tables 4.2.6.8 and 6.1.1.4'
Fe Fe 0.3463 0.8444 'International Tables Vol C Tables 4.2.6.8 and 6.1.1.4'
Mn Mn 0.3368 0.7283 'International Tables Vol C Tables 4.2.6.8 and 6.1.1.4'
N N 0.0061 0.0033 'International Tables Vol C Tables 4.2.6.8 and 6.1.1.4'
O O 0.0106 0.0060 'International Tables Vol C Tables 4.2.6.8 and 6.1.1.4'

loop_
_geom_angle_atom_site_label_1
_geom_angle_atom_site_label_2
_geom_angle_atom_site_label_3
_geom_angle
_geom_angle_site_symmetry_1
_geom_angle_site_symmetry_3
_geom_angle_publ_flag
C1 Fe1 C7 122.0(3) . . ?
C1 Fe1 C10 124.2(2) . . ?
C2 Fe1 C1 40.1(2) . . ?
C2 Fe1 C3 39.8(2) . . ?
C2 Fe1 C5 66.9(2) . . ?
C2 Fe1 C6 124.3(2) . . ?
C2 Fe1 C7 108.1(2) . . ?
C2 Fe1 C8 122.2(2) . . ?
C2 Fe1 C9 157.2(3) . . ?
C2 Fe1 C10 160.7(3) . . ?
C3 Fe1 C1 67.6(2) . . ?
C3 Fe1 C6 160.3(2) . . ?
C3 Fe1 C7 123.9(2) . . ?
C3 Fe1 C8 108.4(2) . . ?
C3 Fe1 C9 122.2(2) . . ?
C3 Fe1 C10 157.7(2) . . ?
C4 Fe1 C1 67.6(3) . . ?
C4 Fe1 C2 67.0(2) . . ?
C4 Fe1 C3 40.1(2) . . ?
C4 Fe1 C5 40.0(2) . . ?
C4 Fe1 C6 157.7(3) . . ?
C4 Fe1 C7 160.2(3) . . ?
C4 Fe1 C8 125.0(3) . . ?
C4 Fe1 C9 108.4(2) . . ?
C4 Fe1 C10 122.4(2) . . ?
C5 Fe1 C1 40.2(2) . . ?
C5 Fe1 C3 67.3(2) . . ?
C5 Fe1 C6 122.3(2) . . ?
C5 Fe1 C7 157.8(3) . . ?
C5 Fe1 C8 161.4(3) . . ?
C5 Fe1 C9 125.0(3) . . ?
C5 Fe1 C10 108.3(2) . . ?
C6 Fe1 C1 107.6(2) . . ?
C6 Fe1 C7 41.03(16) . . ?
C6 Fe1 C8 68.07(19) . . ?
C6 Fe1 C9 68.67(19) . . ?
C6 Fe1 C10 40.87(15) . . ?
C8 Fe1 C1 156.9(3) . . ?
C8 Fe1 C7 39.84(17) . . ?
C8 Fe1 C10 68.41(17) . . ?
C9 Fe1 C1 161.1(3) . . ?
C9 Fe1 C7 68.17(19) . . ?
C9 Fe1 C8 40.58(16) . . ?
C9 Fe1 C10 41.00(15) . . ?
C10 Fe1 C7 68.73(17) . . ?
O1 Mn1 O1 92.16(16) . 2 ?
O1 Mn1 O2 88.32(10) . 6_575 ?
O1 Mn1 O2 88.32(10) 2 5_576 ?
O1 Mn1 O2 104.01(10) . 5_576 ?
O1 Mn1 O2 104.01(10) 2 6_575 ?
O1 Mn1 N1 89.8(2) 2 . ?
O1 Mn1 N1 175.3(3) . . ?
O1 Mn1 N2 162.3(2) 2 . ?
O1 Mn1 N2 105.3(2) . . ?
O2 Mn1 O2 162.36(16) 6_575 5_576 ?
O2 Mn1 N1 80.3(4) 5_576 . ?
O2 Mn1 N1 87.1(4) 6_575 . ?
O2 Mn1 N2 85.2(4) 5_576 . ?
O2 Mn1 N2 79.3(4) 6_575 . ?
N2 Mn1 N1 72.9(4) . . ?
C17 O1 Mn1 147.9(3) . . ?
C17 O2 Mn1 140.1(3) . 5_576 ?
C25 N1 Mn1 113.0(6) . . ?
C29 N1 Mn1 127.1(7) . . ?
C29 N1 C25 119.8(8) . . ?
C18 N2 Mn1 123.1(7) . . ?
C18 N2 C26 120.6(10) . . ?
C26 N2 Mn1 116.2(7) . . ?
Fe1 C1 H1 126.7 . . ?
C2 C1 Fe1 69.5(3) . . ?
C2 C1 H1 126.7 . . ?
C2 C1 C5 106.6(6) . . ?
C5 C1 Fe1 69.5(4) . . ?
C5 C1 H1 126.7 . . ?
Fe1 C2 H2 125.4 . . ?
C1 C2 Fe1 70.4(3) . . ?
C1 C2 H2 125.4 . . ?
C3 C2 Fe1 70.3(3) . . ?
C3 C2 C1 109.3(6) . . ?
C3 C2 H2 125.4 . . ?
Fe1 C3 H3 126.4 . . ?
C2 C3 Fe1 69.9(3) . . ?
C2 C3 H3 126.4 . . ?
C2 C3 C4 107.3(6) . . ?
C4 C3 Fe1 69.4(3) . . ?
C4 C3 H3 126.4 . . ?
Fe1 C4 H4 125.8 . . ?
C3 C4 Fe1 70.5(3) . . ?
C3 C4 H4 125.8 . . ?
C5 C4 Fe1 70.4(3) . . ?
C5 C4 C3 108.4(6) . . ?
C5 C4 H4 125.8 . . ?
Fe1 C5 H5 125.8 . . ?
C1 C5 Fe1 70.3(4) . . ?
C1 C5 H5 125.8 . . ?
C4 C5 Fe1 69.6(3) . . ?
C4 C5 C1 108.4(6) . . ?
C4 C5 H5 125.8 . . ?
Fe1 C6 H6 126.0 . . ?
C7 C6 Fe1 70.0(2) . . ?
C7 C6 H6 126.0 . . ?
C10 C6 Fe1 70.0(2) . . ?
C10 C6 H6 126.0 . . ?
C10 C6 C7 108.1(4) . . ?
Fe1 C7 H7 126.1 . . ?
C6 C7 Fe1 69.0(2) . . ?
C6 C7 H7 126.1 . . ?
C8 C7 Fe1 69.7(3) . . ?
C8 C7 C6 107.7(4) . . ?
C8 C7 H7 126.1 . . ?
Fe1 C8 H8 125.3 . . ?
C7 C8 Fe1 70.4(3) . . ?
C7 C8 H8 125.3 . . ?
C7 C8 C9 109.4(4) . . ?
C9 C8 Fe1 69.7(3) . . ?
C9 C8 H8 125.3 . . ?
Fe1 C9 H9 126.1 . . ?
C8 C9 Fe1 69.8(3) . . ?
C8 C9 H9 126.1 . . ?
C8 C9 C10 107.7(4) . . ?
C10 C9 Fe1 69.8(3) . . ?
C10 C9 H9 126.1 . . ?
C6 C10 Fe1 69.1(2) . . ?
C6 C10 C9 107.1(4) . . ?
C6 C10 C11 127.4(4) . . ?
C9 C10 Fe1 69.2(2) . . ?
C9 C10 C11 125.4(4) . . ?
C11 C10 Fe1 126.3(3) . . ?
C12 C11 C10 120.9(4) . . ?
C12 C11 C16 117.1(4) . . ?
C16 C11 C10 122.0(4) . . ?
C11 C12 H12 119.1 . . ?
C11 C12 C13 121.7(4) . . ?
C13 C12 H12 119.1 . . ?
C12 C13 H13 118.9 . . ?
C12 C13 C14 122.1(4) . . ?
C14 C13 H13 118.9 . . ?
C13 C14 C15 115.6(4) . . ?
C13 C14 C17 116.6(4) . . ?
C15 C14 C17 127.7(4) . . ?
C14 C15 Cl1 121.9(3) . . ?
C16 C15 Cl1 115.7(3) . . ?
C16 C15 C14 122.4(4) . . ?
C11 C16 H16 119.5 . . ?
C15 C16 C11 121.0(4) . . ?
C15 C16 H16 119.5 . . ?
O1 C17 C14 116.9(4) . . ?
O2 C17 O1 125.2(4) . . ?
O2 C17 C14 118.0(4) . . ?
N2 C18 H18 118.9 . . ?
N2 C18 C19 122.2(12) . . ?
C19 C18 H18 118.9 . . ?
C18 C19 H19 121.7 . . ?
C20 C19 C18 116.7(13) . . ?
C20 C19 H19 121.7 . . ?
C19 C20 H20 118.7 . . ?
C19 C20 C21 122.6(14) . . ?
C21 C20 H20 118.7 . . ?
C20 C21 C22 124.0(16) . . ?
C20 C21 C26 115.5(12) . . ?
C22 C21 C26 120.5(11) . . ?
C21 C22 H22 120.1 . . ?
C23 C22 C21 119.7(14) . . ?
C23 C22 H22 120.1 . . ?
C22 C23 H23 119.8 . . ?
C22 C23 C24 120.4(12) . . ?
C24 C23 H23 119.8 . . ?
C23 C24 C25 121.5(11) . . ?
C27 C24 C23 121.4(11) . . ?
C27 C24 C25 117.1(9) . . ?
N1 C25 C24 122.4(8) . . ?
N1 C25 C26 119.7(9) . . ?
C24 C25 C26 117.9(9) . . ?
N2 C26 C21 122.2(9) . . ?
N2 C26 C25 118.0(8) . . ?
C21 C26 C25 119.7(8) . . ?
C24 C27 H27 119.7 . . ?
C24 C27 C28 120.6(10) . . ?
C28 C27 H27 119.7 . . ?
C27 C28 H28 121.2 . . ?
C29 C28 C27 117.5(9) . . ?
C29 C28 H28 121.2 . . ?
N1 C29 C28 122.3(9) . . ?
N1 C29 H29 118.8 . . ?
C28 C29 H29 118.8 . . ?

loop_
_geom_bond_atom_site_label_1
_geom_bond_atom_site_label_2
_geom_bond_distance
_geom_bond_site_symmetry_2
_geom_bond_publ_flag
Fe1 C1 2.035(6) . ?
Fe1 C2 2.024(5) . ?
Fe1 C3 2.029(5) . ?
Fe1 C4 2.014(5) . ?
Fe1 C5 2.025(6) . ?
Fe1 C6 2.029(4) . ?
Fe1 C7 2.044(4) . ?
Fe1 C8 2.034(5) . ?
Fe1 C9 2.033(5) . ?
Fe1 C10 2.042(4) . ?
Mn1 O1 2.112(3) . ?
Mn1 O1 2.112(3) 2 ?
Mn1 O2 2.200(3) 6_575 ?
Mn1 O2 2.200(3) 5_576 ?
Mn1 N1 2.338(10) . ?
Mn1 N2 2.257(12) . ?
Cl1 C15 1.746(4) . ?
O1 C17 1.257(4) . ?
O2 C17 1.245(4) . ?
N1 C25 1.348(7) . ?
N1 C29 1.340(7) . ?
N2 C18 1.339(8) . ?
N2 C26 1.362(7) . ?
C1 H1 0.9800 . ?
C1 C2 1.391(7) . ?
C1 C5 1.394(8) . ?
C2 H2 0.9800 . ?
C2 C3 1.380(7) . ?
C3 H3 0.9800 . ?
C3 C4 1.387(7) . ?
C4 H4 0.9800 . ?
C4 C5 1.381(7) . ?
C5 H5 0.9800 . ?
C6 H6 0.9800 . ?
C6 C7 1.427(6) . ?
C6 C10 1.421(5) . ?
C7 H7 0.9800 . ?
C7 C8 1.389(6) . ?
C8 H8 0.9800 . ?
C8 C9 1.410(5) . ?
C9 H9 0.9800 . ?
C9 C10 1.427(5) . ?
C10 C11 1.482(5) . ?
C11 C12 1.381(5) . ?
C11 C16 1.387(5) . ?
C12 H12 0.9300 . ?
C12 C13 1.381(5) . ?
C13 H13 0.9300 . ?
C13 C14 1.391(5) . ?
C14 C15 1.393(5) . ?
C14 C17 1.517(5) . ?
C15 C16 1.386(5) . ?
C16 H16 0.9300 . ?
C18 H18 0.9300 . ?
C18 C19 1.408(7) . ?
C19 H19 0.9300 . ?
C19 C20 1.408(7) . ?
C20 H20 0.9300 . ?
C20 C21 1.410(7) . ?
C21 C22 1.411(8) . ?
C21 C26 1.419(7) . ?
C22 H22 0.9300 . ?
C22 C23 1.38(3) . ?
C23 H23 0.9300 . ?
C23 C24 1.407(7) . ?
C24 C25 1.410(7) . ?
C24 C27 1.402(7) . ?
C25 C26 1.423(7) . ?
C27 H27 0.9300 . ?
C27 C28 1.406(7) . ?
C28 H28 0.9300 . ?
C28 C29 1.405(7) . ?
C29 H29 0.9300 . ?

loop_
_geom_torsion_atom_site_label_1
_geom_torsion_atom_site_label_2
_geom_torsion_atom_site_label_3
_geom_torsion_atom_site_label_4
_geom_torsion
_geom_torsion_site_symmetry_1
_geom_torsion_site_symmetry_2
_geom_torsion_site_symmetry_3
_geom_torsion_site_symmetry_4
_geom_torsion_publ_flag
Fe1 C1 C2 C3 -59.8(4) . . . . ?
Fe1 C1 C5 C4 59.4(4) . . . . ?
Fe1 C2 C3 C4 -59.5(4) . . . . ?
Fe1 C3 C4 C5 -60.5(4) . . . . ?
Fe1 C4 C5 C1 -59.8(4) . . . . ?
Fe1 C6 C7 C8 59.2(3) . . . . ?
Fe1 C6 C10 C9 -59.0(3) . . . . ?
Fe1 C6 C10 C11 120.4(4) . . . . ?
Fe1 C7 C8 C9 58.9(3) . . . . ?
Fe1 C8 C9 C10 59.8(3) . . . . ?
Fe1 C9 C10 C6 58.9(3) . . . . ?
Fe1 C9 C10 C11 -120.5(4) . . . . ?
Fe1 C10 C11 C12 -77.9(6) . . . . ?
Fe1 C10 C11 C16 104.4(4) . . . . ?
Mn1 O1 C17 O2 73.6(7) . . . . ?
Mn1 O1 C17 C14 -105.7(5) . . . . ?
Mn1 O2 C17 O1 -4.2(8) 5_576 . . . ?
Mn1 O2 C17 C14 175.0(3) 5_576 . . . ?
Mn1 N1 C25 C24 -173.4(11) . . . . ?
Mn1 N1 C25 C26 5.2(17) . . . . ?
Mn1 N1 C29 C28 170.7(9) . . . . ?
Mn1 N2 C18 C19 177.0(13) . . . . ?
Mn1 N2 C26 C21 -178.8(11) . . . . ?
Mn1 N2 C26 C25 1(2) . . . . ?
Cl1 C15 C16 C11 -178.6(3) . . . . ?
N1 C25 C26 N2 -4(2) . . . . ?
N1 C25 C26 C21 175.4(14) . . . . ?
N2 C18 C19 C20 -1(3) . . . . ?
C1 C2 C3 Fe1 59.8(4) . . . . ?
C1 C2 C3 C4 0.3(7) . . . . ?
C2 C1 C5 Fe1 -59.9(4) . . . . ?
C2 C1 C5 C4 -0.5(7) . . . . ?
C2 C3 C4 Fe1 59.9(4) . . . . ?
C2 C3 C4 C5 -0.6(7) . . . . ?
C3 C4 C5 Fe1 60.6(4) . . . . ?
C3 C4 C5 C1 0.7(7) . . . . ?
C5 C1 C2 Fe1 59.9(4) . . . . ?
C5 C1 C2 C3 0.2(7) . . . . ?
C6 C7 C8 Fe1 -58.7(3) . . . . ?
C6 C7 C8 C9 0.2(6) . . . . ?
C6 C10 C11 C12 -168.2(4) . . . . ?
C6 C10 C11 C16 14.1(7) . . . . ?
C7 C6 C10 Fe1 59.9(3) . . . . ?
C7 C6 C10 C9 1.0(5) . . . . ?
C7 C6 C10 C11 -179.7(4) . . . . ?
C7 C8 C9 Fe1 -59.4(4) . . . . ?
C7 C8 C9 C10 0.4(6) . . . . ?
C8 C9 C10 Fe1 -59.7(3) . . . . ?
C8 C9 C10 C6 -0.8(5) . . . . ?
C8 C9 C10 C11 179.8(4) . . . . ?
C9 C10 C11 C12 11.0(7) . . . . ?
C9 C10 C11 C16 -166.6(4) . . . . ?
C10 C6 C7 Fe1 -59.9(3) . . . . ?
C10 C6 C7 C8 -0.8(5) . . . . ?
C10 C11 C12 C13 -178.0(4) . . . . ?
C10 C11 C16 C15 176.7(4) . . . . ?
C11 C12 C13 C14 1.9(7) . . . . ?
C12 C11 C16 C15 -1.1(6) . . . . ?
C12 C13 C14 C15 -2.0(6) . . . . ?
C12 C13 C14 C17 175.2(4) . . . . ?
C13 C14 C15 Cl1 -179.9(3) . . . . ?
C13 C14 C15 C16 0.7(6) . . . . ?
C13 C14 C17 O1 28.4(6) . . . . ?
C13 C14 C17 O2 -150.9(4) . . . . ?
C14 C15 C16 C11 0.8(7) . . . . ?
C15 C14 C17 O1 -154.7(4) . . . . ?
C15 C14 C17 O2 25.9(6) . . . . ?
C16 C11 C12 C13 -0.2(7) . . . . ?
C17 C14 C15 Cl1 3.2(6) . . . . ?
C17 C14 C15 C16 -176.2(4) . . . . ?
C18 N2 C26 C21 -3(3) . . . . ?
C18 N2 C26 C25 176.6(15) . . . . ?
C18 C19 C20 C21 3(3) . . . . ?
C19 C20 C21 C22 177(5) . . . . ?
C19 C20 C21 C26 -4(2) . . . . ?
C20 C21 C22 C23 -179(4) . . . . ?
C20 C21 C26 N2 4(2) . . . . ?
C20 C21 C26 C25 -175.4(14) . . . . ?
C21 C22 C23 C24 -5(9) . . . . ?
C22 C21 C26 N2 -177(5) . . . . ?
C22 C21 C26 C25 4(5) . . . . ?
C22 C23 C24 C25 3(5) . . . . ?
C22 C23 C24 C27 -178(5) . . . . ?
C23 C24 C25 N1 -178.3(14) . . . . ?
C23 C24 C25 C26 3(2) . . . . ?
C23 C24 C27 C28 175.5(13) . . . . ?
C24 C25 C26 N2 174.4(15) . . . . ?
C24 C25 C26 C21 -6(2) . . . . ?
C24 C27 C28 C29 3(2) . . . . ?
C25 N1 C29 C28 -5(2) . . . . ?
C25 C24 C27 C28 -5(2) . . . . ?
C26 N2 C18 C19 2(3) . . . . ?
C26 C21 C22 C23 2(9) . . . . ?
C27 C24 C25 N1 2(2) . . . . ?
C27 C24 C25 C26 -176.5(15) . . . . ?
C27 C28 C29 N1 2.0(19) . . . . ?
C29 N1 C25 C24 3(2) . . . . ?
C29 N1 C25 C26 -178.6(13) . . . . ?
